data_7041621
loop_
_publ_author_name
'Yang, Qi'
'Ge, Jing'
'Liu, Xin'
'Shi, Quan'
'Ke, Hongshan'
'Wei, Qing'
'Xie, Gang'
'Chen, Sanping'
'Gao, Shengli'

_publ_section_title
;
 Low temperature heat capacity, standard entropy, standard enthalpy and
 magnetic property: a new 1D Cu(II) coordination polymer incorporating
 tetrazole-1-acetic acid and p-nitrobenzoic acid.
;
_journal_issue 6
_journal_name_full 'Dalton transactions (Cambridge, England : 2003)'
_journal_page_first 1878
_journal_page_last 1884
_journal_paper_doi 10.1039/c6dt04695a
_journal_volume 46
_journal_year 2017
_chemical_formula_sum 'C10 H9 Cu N5 O7'
_chemical_formula_weight 374.76
_chemical_name_systematic
; 
 ? 
;
_space_group_IT_number 2
_symmetry_cell_setting triclinic
_symmetry_space_group_name_Hall '-P 1'
_symmetry_space_group_name_H-M 'P -1'
_atom_sites_solution_hydrogens geom
_atom_sites_solution_primary direct
_atom_sites_solution_secondary difmap
_audit_creation_method SHELXL-97
_audit_update_record
;
2015-06-18 deposited with the CCDC.
2017-01-05 downloaded from the CCDC.
;
_cell_angle_alpha 94.860(5)
_cell_angle_beta 98.907(5)
_cell_angle_gamma 101.907(5)
_cell_formula_units_Z 2
_cell_length_a 7.996(2)
_cell_length_b 8.629(2)
_cell_length_c 10.973(3)
_cell_measurement_temperature 296(2)
_cell_measurement_theta_max 25.00
_cell_measurement_theta_min 2.43
_cell_volume 726.5(3)
_computing_cell_refinement 'Bruker SMART'
_computing_data_collection 'Bruker SMART'
_computing_data_reduction 'Bruker SHELXTL'
_computing_molecular_graphics 'Bruker SHELXTL'
_computing_publication_material 'Bruker SHELXTL'
_computing_structure_refinement 'SHELXL-97 (Sheldrick, 1997)'
_computing_structure_solution 'SHELXS-97 (Sheldrick, 1990)'
_diffrn_ambient_temperature 296(2)
_diffrn_measured_fraction_theta_full 0.978
_diffrn_measured_fraction_theta_max 0.978
_diffrn_measurement_device_type 'CCD area detector'
_diffrn_measurement_method 'phi and omega scans'
_diffrn_radiation_monochromator graphite
_diffrn_radiation_source 'fine-focus sealed tube'
_diffrn_radiation_type MoK\a
_diffrn_radiation_wavelength 0.71073
_diffrn_reflns_av_R_equivalents 0.0329
_diffrn_reflns_av_sigmaI/netI 0.0836
_diffrn_reflns_limit_h_max 8
_diffrn_reflns_limit_h_min -9
_diffrn_reflns_limit_k_max 9
_diffrn_reflns_limit_k_min -10
_diffrn_reflns_limit_l_max 12
_diffrn_reflns_limit_l_min -12
_diffrn_reflns_number 3542
_diffrn_reflns_theta_full 25.00
_diffrn_reflns_theta_max 25.00
_diffrn_reflns_theta_min 2.43
_diffrn_standards_decay_% no
_diffrn_standards_interval_count no
_diffrn_standards_interval_time 'no standards in IP'
_diffrn_standards_number no
_exptl_absorpt_coefficient_mu 1.549
_exptl_absorpt_correction_T_max 0.8606
_exptl_absorpt_correction_T_min 0.7471
_exptl_absorpt_correction_type empirical
_exptl_absorpt_process_details sadabs
_exptl_crystal_colour blue
_exptl_crystal_density_diffrn 1.713
_exptl_crystal_density_method 'not measured'
_exptl_crystal_description block
_exptl_crystal_F_000 378
_exptl_crystal_size_max 0.20
_exptl_crystal_size_mid 0.17
_exptl_crystal_size_min 0.10
_refine_diff_density_max 1.344
_refine_diff_density_min -1.050
_refine_diff_density_rms 0.131
_refine_ls_extinction_method none
_refine_ls_goodness_of_fit_ref 1.022
_refine_ls_hydrogen_treatment mixed
_refine_ls_matrix_type full
_refine_ls_number_parameters 208
_refine_ls_number_reflns 2516
_refine_ls_number_restraints 10
_refine_ls_restrained_S_all 1.026
_refine_ls_R_factor_all 0.1010
_refine_ls_R_factor_gt 0.0686
_refine_ls_shift/su_max 0.000
_refine_ls_shift/su_mean 0.000
_refine_ls_structure_factor_coef Fsqd
_refine_ls_weighting_details 'calc w=1/[\s^2^(Fo^2^)+(0.1225P)^2^+0.0200P] where P=(Fo^2^+2Fc^2^)/3'
_refine_ls_weighting_scheme calc
_refine_ls_wR_factor_gt 0.1798
_refine_ls_wR_factor_ref 0.1991
_reflns_number_gt 1815
_reflns_number_total 2516
_reflns_threshold_expression >2sigma(I)
_cod_data_source_file c6dt04695a2.cif
_cod_data_source_block xb7708_0m
_cod_depositor_comments
;
The following automatic conversions were performed:

'_symmetry_cell_setting' value 'Triclinic' changed to 'triclinic'
according to
/usr/data/users/saulius/crontab/automatic-downloads/rss-feeds/RSC/lib/dictionaries/cif_core.dic
dictionary named 'cif_core.dic' version 2.4.2 from 2011-04-26.

'_exptl_absorpt_correction_type' value 'Empirical' changed to
'empirical' according to
/usr/data/users/saulius/crontab/automatic-downloads/rss-feeds/RSC/lib/dictionaries/cif_core.dic
dictionary named 'cif_core.dic' version 2.4.2 from 2011-04-26.

Automatic conversion script
Id: cif_fix_values 4268 2015-11-12 08:31:59Z antanas 

 Adding full bibliography for 7041621.cif.
;
_cod_original_sg_symbol_H-M P-1
_cod_database_code 7041621

loop_
_symmetry_equiv_pos_as_xyz
'x, y, z'
'-x, -y, -z'

loop_
_atom_site_label
_atom_site_type_symbol
_atom_site_fract_x
_atom_site_fract_y
_atom_site_fract_z
_atom_site_U_iso_or_equiv
_atom_site_adp_type
_atom_site_occupancy
_atom_site_symmetry_multiplicity
_atom_site_calc_flag
_atom_site_refinement_flags
O4 O 0.2037(3) 1.1726(3) 0.1441(2) 0.0396(8) Uani 1 1 d .
Cu1 Cu -0.09113(5) 0.86625(5) 0.03107(4) 0.02615(12) Uani 1 1 d .
O1 O 0.0982(3) 0.7714(3) -0.0175(2) 0.0324(7) Uani 1 1 d .
N2 N 0.2286(4) 0.3548(3) -0.0822(3) 0.0312(7) Uani 1 1 d U
O2 O 0.2540(3) 1.0001(3) -0.0627(3) 0.0364(7) Uani 1 1 d .
O3 O 0.0486(4) 0.9485(3) 0.1954(3) 0.0415(8) Uani 1 1 d .
N4 N 0.3218(4) 0.6018(3) -0.0960(3) 0.0302(6) Uani 1 1 d U
C3 C 0.2264(4) 0.8546(4) -0.0513(3) 0.0272(10) Uani 1 1 d .
C9 C 0.2160(6) 1.0216(5) 0.4429(4) 0.0427(12) Uani 1 1 d .
H9 H 0.1235 0.9333 0.4233 0.051 Uiso 1 1 calc R
C10 C 0.1602(5) 1.0758(5) 0.2195(4) 0.0345(11) Uani 1 1 d .
C5 C 0.3933(5) 1.2493(5) 0.3817(4) 0.0405(12) Uani 1 1 d .
H5 H 0.4206 1.3152 0.3214 0.049 Uiso 1 1 calc R
C6 C 0.4887(6) 1.2845(5) 0.5003(4) 0.0430(13) Uani 1 1 d .
H6 H 0.5806 1.3733 0.5210 0.052 Uiso 1 1 calc R
C8 C 0.3089(6) 1.0555(6) 0.5607(4) 0.0513(14) Uani 1 1 d .
H8 H 0.2803 0.9916 0.6218 0.062 Uiso 1 1 calc R
N3 N 0.2587(5) 0.4986(4) -0.0237(3) 0.0489(9) Uani 1 1 d U
O5 O 0.5330(5) 1.1138(5) 0.7829(3) 0.0711(12) Uani 1 1 d .
C2 C 0.3726(5) 0.7754(4) -0.0804(4) 0.0336(10) Uani 1 1 d .
H2A H 0.4083 0.8106 -0.1560 0.040 Uiso 1 1 calc R
H2B H 0.4716 0.8101 -0.0135 0.040 Uiso 1 1 calc R
C4 C 0.2581(5) 1.1175(5) 0.3518(4) 0.0340(11) Uani 1 1 d .
C1 C 0.3317(5) 0.5209(5) -0.2008(4) 0.0376(4) Uani 1 1 d U
H1 H 0.3719 0.5637 -0.2686 0.045 Uiso 1 1 calc R
N5 N 0.5520(5) 1.2166(5) 0.7121(3) 0.0543(12) Uani 1 1 d .
O6 O 0.6561(5) 1.3467(5) 0.7389(3) 0.0812(15) Uani 1 1 d .
C7 C 0.4444(6) 1.1852(5) 0.5870(4) 0.0432(12) Uani 1 1 d .
N1 N 0.2750(6) 0.3701(5) -0.1924(4) 0.0669(12) Uani 1 1 d U
O1W O 0.0138(13) 0.5979(11) 0.5503(13) 0.355(7) Uani 1 1 d .

loop_
_atom_site_aniso_label
_atom_site_aniso_U_11
_atom_site_aniso_U_22
_atom_site_aniso_U_33
_atom_site_aniso_U_23
_atom_site_aniso_U_13
_atom_site_aniso_U_12
O4 0.0420(15) 0.0352(15) 0.0351(15) 0.0033(12) -0.0015(12) 0.0004(12)
Cu1 0.0267(2) 0.0164(2) 0.0340(2) 0.00331(17) 0.00557(17) 0.00142(16)
O1 0.0307(12) 0.0174(12) 0.0500(15) 0.0055(11) 0.0121(11) 0.0028(10)
N2 0.0336(15) 0.0258(7) 0.0379(16) 0.0099(8) 0.0128(13) 0.0079(12)
O2 0.0360(13) 0.0170(12) 0.0575(17) 0.0044(12) 0.0134(12) 0.0052(10)
O3 0.0412(15) 0.0336(15) 0.0416(15) 0.0023(13) 0.0033(12) -0.0059(13)
N4 0.0323(14) 0.0185(10) 0.0397(8) 0.0041(5) 0.0066(9) 0.0056(9)
C3 0.0294(17) 0.0185(18) 0.0288(19) -0.0036(15) 0.0007(15) 0.0001(15)
C9 0.046(2) 0.037(2) 0.040(2) 0.0020(19) 0.0024(19) 0.0016(19)
C10 0.0300(17) 0.035(2) 0.040(2) 0.0001(18) 0.0079(16) 0.0108(16)
C5 0.042(2) 0.040(2) 0.037(2) 0.0096(18) 0.0062(17) 0.0001(19)
C6 0.048(2) 0.036(2) 0.037(2) -0.0061(19) -0.0003(19) 0.003(2)
C8 0.063(3) 0.059(3) 0.032(2) 0.011(2) 0.012(2) 0.006(2)
N3 0.065(2) 0.0267(8) 0.0484(14) 0.0041(7) 0.0151(14) -0.0089(14)
O5 0.074(2) 0.104(3) 0.0398(17) 0.0223(18) 0.0085(16) 0.026(2)
C2 0.0302(18) 0.0187(18) 0.052(2) 0.0067(16) 0.0126(16) 0.0001(15)
C4 0.0343(19) 0.028(2) 0.036(2) -0.0021(17) 0.0042(16) 0.0036(16)
C1 0.0400(7) 0.0358(5) 0.0369(6) 0.0040(5) 0.0100(5) 0.0059(5)
N5 0.0464(19) 0.079(3) 0.037(2) -0.003(2) -0.0018(17) 0.0249(18)
O6 0.080(3) 0.094(3) 0.050(2) -0.010(2) -0.0134(19) -0.001(2)
C7 0.051(2) 0.047(2) 0.031(2) 0.0001(19) 0.0042(18) 0.013(2)
N1 0.117(3) 0.0340(7) 0.051(2) -0.0051(14) 0.050(2) -0.0033(18)
O1W 0.323(9) 0.290(9) 0.567(17) 0.176(10) 0.170(11) 0.208(7)

loop_
_atom_type_symbol
_atom_type_description
_atom_type_scat_dispersion_real
_atom_type_scat_dispersion_imag
_atom_type_scat_source
C C 0.0033 0.0016 'International Tables Vol C Tables 4.2.6.8 and 6.1.1.4'
H H 0.0000 0.0000 'International Tables Vol C Tables 4.2.6.8 and 6.1.1.4'
Cu Cu 0.3201 1.2651 'International Tables Vol C Tables 4.2.6.8 and 6.1.1.4'
N N 0.0061 0.0033 'International Tables Vol C Tables 4.2.6.8 and 6.1.1.4'
O O 0.0106 0.0060 'International Tables Vol C Tables 4.2.6.8 and 6.1.1.4'

loop_
_geom_angle_atom_site_label_1
_geom_angle_atom_site_label_2
_geom_angle_atom_site_label_3
_geom_angle
_geom_angle_site_symmetry_1
_geom_angle_site_symmetry_3
C10 O4 Cu1 121.1(2) . 2_575
O3 Cu1 O2 89.71(12) . 2_575
O3 Cu1 O4 167.43(11) . 2_575
O2 Cu1 O4 88.48(12) 2_575 2_575
O3 Cu1 O1 90.84(12) . .
O2 Cu1 O1 167.50(10) 2_575 .
O4 Cu1 O1 88.27(12) 2_575 .
O3 Cu1 N2 96.81(11) . 2_565
O2 Cu1 N2 98.85(11) 2_575 2_565
O4 Cu1 N2 95.76(11) 2_575 2_565
O1 Cu1 N2 93.49(11) . 2_565
O3 Cu1 Cu1 82.38(8) . 2_575
O2 Cu1 Cu1 83.59(8) 2_575 2_575
O4 Cu1 Cu1 85.05(8) 2_575 2_575
O1 Cu1 Cu1 84.11(7) . 2_575
N2 Cu1 Cu1 177.44(9) 2_565 2_575
C3 O1 Cu1 121.3(2) . .
N3 N2 N1 106.7(3) . .
N3 N2 Cu1 128.6(3) . 2_565
N1 N2 Cu1 123.9(2) . 2_565
C3 O2 Cu1 123.2(2) . 2_575
C10 O3 Cu1 124.9(3) . .
C1 N4 N3 107.8(3) . .
C1 N4 C2 119.7(3) . .
N3 N4 C2 132.5(3) . .
O1 C3 O2 127.7(4) . .
O1 C3 C2 118.5(3) . .
O2 C3 C2 113.8(3) . .
C8 C9 C4 120.7(4) . .
C8 C9 H9 119.6 . .
C4 C9 H9 119.6 . .
O3 C10 O4 126.5(4) . .
O3 C10 C4 117.2(4) . .
O4 C10 C4 116.3(3) . .
C4 C5 C6 120.4(4) . .
C4 C5 H5 119.8 . .
C6 C5 H5 119.8 . .
C7 C6 C5 118.2(4) . .
C7 C6 H6 120.9 . .
C5 C6 H6 120.9 . .
C9 C8 C7 118.6(4) . .
C9 C8 H8 120.7 . .
C7 C8 H8 120.7 . .
N2 N3 N4 108.9(3) . .
N4 C2 C3 112.9(3) . .
N4 C2 H2A 109.0 . .
C3 C2 H2A 109.0 . .
N4 C2 H2B 109.0 . .
C3 C2 H2B 109.0 . .
H2A C2 H2B 107.8 . .
C5 C4 C9 119.4(4) . .
C5 C4 C10 119.8(4) . .
C9 C4 C10 120.7(3) . .
N1 C1 N4 107.6(4) . .
N1 C1 H1 126.2 . .
N4 C1 H1 126.2 . .
O5 N5 O6 124.1(4) . .
O5 N5 C7 118.9(4) . .
O6 N5 C7 117.0(4) . .
C8 C7 C6 122.6(4) . .
C8 C7 N5 118.8(4) . .
C6 C7 N5 118.6(4) . .
C1 N1 N2 109.0(4) . .

loop_
_geom_bond_atom_site_label_1
_geom_bond_atom_site_label_2
_geom_bond_distance
_geom_bond_site_symmetry_2
O4 C10 1.261(5) .
O4 Cu1 1.962(3) 2_575
Cu1 O3 1.958(3) .
Cu1 O2 1.959(3) 2_575
Cu1 O4 1.962(3) 2_575
Cu1 O1 1.984(3) .
Cu1 N2 2.161(3) 2_565
Cu1 Cu1 2.6652(9) 2_575
O1 C3 1.250(4) .
N2 N3 1.305(4) .
N2 N1 1.328(5) .
N2 Cu1 2.161(3) 2_565
O2 C3 1.250(4) .
O2 Cu1 1.959(3) 2_575
O3 C10 1.243(4) .
N4 C1 1.316(5) .
N4 N3 1.317(5) .
N4 C2 1.458(4) .
C3 C2 1.530(5) .
C9 C8 1.362(6) .
C9 C4 1.388(6) .
C9 H9 0.9300 .
C10 C4 1.514(5) .
C5 C4 1.375(5) .
C5 C6 1.377(5) .
C5 H5 0.9300 .
C6 C7 1.372(6) .
C6 H6 0.9300 .
C8 C7 1.363(6) .
C8 H8 0.9300 .
O5 N5 1.230(5) .
C2 H2A 0.9700 .
C2 H2B 0.9700 .
C1 N1 1.303(6) .
C1 H1 0.9300 .
N5 O6 1.234(5) .
N5 C7 1.474(5) .
